data_7247054
loop_
_publ_author_name
'Gaur, Ruchi'

_publ_section_title
;
 Polymorphism in parabanic acid-urea cocrystals governed by supramolecular
 synthons: a comparative analysis
;
_journal_issue 33
_journal_name_full CrystEngComm
_journal_page_first 4680
_journal_page_last 4689
_journal_paper_doi 10.1039/D3CE00258F
_journal_volume 25
_journal_year 2023
_chemical_formula_sum 'C4 H6 N4 O4'
_chemical_formula_weight 174.13
_space_group_crystal_system monoclinic
_space_group_IT_number 14
_space_group_name_Hall '-P 2ybc'
_space_group_name_H-M_alt 'P 1 21/c 1'
_atom_sites_solution_hydrogens difmap
_audit_creation_method SHELXL-2017/1
_audit_update_record
;
2022-08-05 deposited with the CCDC.	2023-07-17 downloaded from the CCDC.
;
_cell_angle_alpha 90
_cell_angle_beta 104.986(7)
_cell_angle_gamma 90
_cell_formula_units_Z 4
_cell_length_a 6.780(2)
_cell_length_b 10.046(3)
_cell_length_c 10.579(3)
_cell_measurement_reflns_used 2096
_cell_measurement_temperature 100(2)
_cell_measurement_theta_max 27.5
_cell_measurement_theta_min 2.4
_cell_volume 696.0(4)
_computing_structure_refinement 'SHELXL-2017/1 (Sheldrick, 2017)'
_computing_structure_solution 'SHELXT 2014/5 (Sheldrick, 2014)'
_diffrn_ambient_temperature 100(2)
_diffrn_measured_fraction_theta_full 0.994
_diffrn_measured_fraction_theta_max 0.995
_diffrn_measurement_device_type Molybdenum
_diffrn_measurement_method 'profile data from \w-scans'
_diffrn_radiation_type MoK\a
_diffrn_radiation_wavelength 0.71073
_diffrn_reflns_av_R_equivalents 0.0645
_diffrn_reflns_av_unetI/netI 0.0533
_diffrn_reflns_Laue_measured_fraction_full 0.994
_diffrn_reflns_Laue_measured_fraction_max 0.995
_diffrn_reflns_limit_h_max 8
_diffrn_reflns_limit_h_min -8
_diffrn_reflns_limit_k_max 13
_diffrn_reflns_limit_k_min -13
_diffrn_reflns_limit_l_max 13
_diffrn_reflns_limit_l_min -13
_diffrn_reflns_number 6857
_diffrn_reflns_point_group_measured_fraction_full 0.994
_diffrn_reflns_point_group_measured_fraction_max 0.995
_diffrn_reflns_theta_full 25.242
_diffrn_reflns_theta_max 27.483
_diffrn_reflns_theta_min 3.110
_exptl_absorpt_coefficient_mu 0.148
_exptl_absorpt_correction_type none
_exptl_crystal_colour colorless
_exptl_crystal_density_diffrn 1.661
_exptl_crystal_description Rod
_exptl_crystal_F_000 360
_exptl_crystal_size_max 0.200
_exptl_crystal_size_mid 0.120
_exptl_crystal_size_min 0.110
_refine_diff_density_max 0.190
_refine_diff_density_min -0.168
_refine_diff_density_rms 0.043
_refine_ls_extinction_method none
_refine_ls_goodness_of_fit_ref 1.215
_refine_ls_hydrogen_treatment refall
_refine_ls_matrix_type full
_refine_ls_number_parameters 133
_refine_ls_number_reflns 1588
_refine_ls_number_restraints 0
_refine_ls_restrained_S_all 1.215
_refine_ls_R_factor_all 0.0575
_refine_ls_R_factor_gt 0.0482
_refine_ls_shift/su_max 0.000
_refine_ls_shift/su_mean 0.000
_refine_ls_structure_factor_coef Fsqd
_refine_ls_weighting_details 'w=1/[\s^2^(Fo^2^)+(0.0170P)^2^+0.2020P] where P=(Fo^2^+2Fc^2^)/3'
_refine_ls_weighting_scheme calc
_refine_ls_wR_factor_gt 0.1064
_refine_ls_wR_factor_ref 0.1109
_reflns_Friedel_coverage 0.000
_reflns_number_gt 1346
_reflns_number_total 1588
_reflns_threshold_expression 'I > 2\s(I)'
_cod_data_source_file d3ce00258f2.cif
_cod_data_source_block shelx_CCDC1
_cod_depositor_comments
;
The following automatic conversions were performed:

data item '_exptl_absorpt_correction_type' value 'None' was changed
to 'none' in accordance with the
/home/data/users/saulius/crontab/automatic-downloads/rss-feeds/RSC/lib/dictionaries/cif_core.dic
dictionary named 'cif_core.dic' version 2.4.2 last updated on
2011-04-26.

Automatic conversion script
Id: cif_fix_values 8170 2020-07-09 18:12:32Z antanas 

 Adding full bibliography for 7247053--7247054.cif.
;
_cod_original_cell_volume 696.1(4)
_cod_original_sg_symbol_H-M 'P 21/c'
_cod_database_code 7247054
_shelx_shelxl_version_number 2017/1
_shelx_space_group_comment
;
The symmetry employed for this shelxl refinement is uniquely defined
by the following loop, which should always be used as a source of
symmetry information in preference to the above space-group names.
They are only intended as comments.
;
_shelx_estimated_absorpt_t_min 0.971
_shelx_estimated_absorpt_t_max 0.984

loop_
_space_group_symop_operation_xyz
'x, y, z'
'-x, y+1/2, -z+1/2'
'-x, -y, -z'
'x, -y-1/2, z-1/2'

loop_
_atom_site_label
_atom_site_type_symbol
_atom_site_fract_x
_atom_site_fract_y
_atom_site_fract_z
_atom_site_U_iso_or_equiv
_atom_site_adp_type
_atom_site_occupancy
_atom_site_site_symmetry_order
_atom_site_calc_flag
_atom_site_refinement_flags_posn
_atom_site_refinement_flags_adp
_atom_site_refinement_flags_occupancy
_atom_site_disorder_assembly
_atom_site_disorder_group
O4 O 0.43308(19) 0.27257(12) 0.75951(11) 0.0372(3) Uani 1 1 d . . . . .
O2 O 0.1337(2) 0.09907(13) 0.42971(14) 0.0440(4) Uani 1 1 d . . . . .
O1 O 0.2648(2) 0.53798(14) 0.51282(14) 0.0522(4) Uani 1 1 d . . . . .
O3 O -0.0669(2) 0.25102(17) 0.19508(14) 0.0543(4) Uani 1 1 d . . . . .
N1 N 0.2303(2) 0.31080(15) 0.50669(15) 0.0326(4) Uani 1 1 d . . . . .
N2 N 0.0800(3) 0.42674(17) 0.32829(16) 0.0369(4) Uani 1 1 d . . . . .
N4 N 0.6534(3) 0.3309(2) 0.94877(17) 0.0455(5) Uani 1 1 d . . . . .
N3 N 0.5290(3) 0.48717(18) 0.7937(2) 0.0516(5) Uani 1 1 d . . . . .
C4 C 0.5353(3) 0.36014(17) 0.83048(17) 0.0307(4) Uani 1 1 d . . . . .
C2 C 0.1373(3) 0.21854(18) 0.41879(17) 0.0316(4) Uani 1 1 d . . . . .
C1 C 0.2000(3) 0.43747(18) 0.45544(18) 0.0347(4) Uani 1 1 d . . . . .
C3 C 0.0327(3) 0.2972(2) 0.29546(17) 0.0354(4) Uani 1 1 d . . . . .
H3A H 0.448(3) 0.510(2) 0.714(2) 0.051(7) Uiso 1 1 d . . . . .
H1 H 0.304(3) 0.299(2) 0.592(2) 0.053(6) Uiso 1 1 d . . . . .
H4A H 0.668(3) 0.245(3) 0.973(2) 0.053(7) Uiso 1 1 d . . . . .
H2 H 0.047(4) 0.490(3) 0.280(2) 0.054(7) Uiso 1 1 d . . . . .
H3B H 0.599(4) 0.544(3) 0.847(2) 0.058(7) Uiso 1 1 d . . . . .
H4B H 0.729(4) 0.392(3) 0.996(2) 0.060(7) Uiso 1 1 d . . . . .

loop_
_atom_site_aniso_label
_atom_site_aniso_U_11
_atom_site_aniso_U_22
_atom_site_aniso_U_33
_atom_site_aniso_U_23
_atom_site_aniso_U_13
_atom_site_aniso_U_12
O4 0.0480(8) 0.0263(7) 0.0299(6) -0.0012(5) -0.0033(6) -0.0051(6)
O2 0.0503(9) 0.0256(7) 0.0538(9) 0.0010(6) 0.0093(7) -0.0032(6)
O1 0.0747(11) 0.0283(7) 0.0450(8) -0.0027(6) -0.0002(7) 0.0005(7)
O3 0.0546(9) 0.0601(10) 0.0374(8) -0.0071(7) -0.0074(7) -0.0001(8)
N1 0.0411(9) 0.0261(8) 0.0269(7) 0.0020(6) 0.0023(7) 0.0031(6)
N2 0.0445(9) 0.0316(9) 0.0312(8) 0.0069(7) 0.0035(7) 0.0084(7)
N4 0.0523(11) 0.0357(10) 0.0362(9) -0.0010(8) -0.0110(8) -0.0097(8)
N3 0.0759(14) 0.0251(9) 0.0476(11) 0.0022(8) 0.0045(10) -0.0101(9)
C4 0.0359(9) 0.0246(8) 0.0312(9) -0.0011(7) 0.0080(7) -0.0026(7)
C2 0.0313(9) 0.0301(9) 0.0335(9) 0.0001(7) 0.0085(7) 0.0014(7)
C1 0.0422(10) 0.0277(9) 0.0331(9) 0.0017(7) 0.0079(8) 0.0061(8)
C3 0.0347(9) 0.0378(10) 0.0315(9) -0.0016(8) 0.0046(8) 0.0033(8)

loop_
_atom_type_symbol
_atom_type_description
_atom_type_scat_dispersion_real
_atom_type_scat_dispersion_imag
_atom_type_scat_source
C C 0.0033 0.0016 'International Tables Vol C Tables 4.2.6.8 and 6.1.1.4'
H H 0.0000 0.0000 'International Tables Vol C Tables 4.2.6.8 and 6.1.1.4'
N N 0.0061 0.0033 'International Tables Vol C Tables 4.2.6.8 and 6.1.1.4'
O O 0.0106 0.0060 'International Tables Vol C Tables 4.2.6.8 and 6.1.1.4'

loop_
_geom_angle_atom_site_label_1
_geom_angle_atom_site_label_2
_geom_angle_atom_site_label_3
_geom_angle
_geom_angle_site_symmetry_1
_geom_angle_site_symmetry_3
_geom_angle_publ_flag
C2 N1 C1 111.59(15) . . ?
C2 N1 H1 129.1(15) . . ?
C1 N1 H1 119.3(15) . . ?
C3 N2 C1 111.23(16) . . ?
C3 N2 H2 125.8(18) . . ?
C1 N2 H2 123.0(18) . . ?
C4 N4 H4A 118.4(15) . . ?
C4 N4 H4B 120.4(17) . . ?
H4A N4 H4B 121(2) . . ?
C4 N3 H3A 118.8(15) . . ?
C4 N3 H3B 118.4(17) . . ?
H3A N3 H3B 123(2) . . ?
O4 C4 N3 122.03(18) . . ?
O4 C4 N4 121.09(17) . . ?
N3 C4 N4 116.86(18) . . ?
O2 C2 N1 129.43(17) . . ?
O2 C2 C3 125.31(17) . . ?
N1 C2 C3 105.26(15) . . ?
O1 C1 N1 125.43(17) . . ?
O1 C1 N2 127.06(17) . . ?
N1 C1 N2 107.51(16) . . ?
O3 C3 N2 129.69(19) . . ?
O3 C3 C2 125.90(18) . . ?
N2 C3 C2 104.41(15) . . ?

loop_
_geom_bond_atom_site_label_1
_geom_bond_atom_site_label_2
_geom_bond_distance
_geom_bond_site_symmetry_2
_geom_bond_publ_flag
O4 C4 1.245(2) . ?
O2 C2 1.207(2) . ?
O1 C1 1.201(2) . ?
O3 C3 1.195(2) . ?
N1 C2 1.348(2) . ?
N1 C1 1.378(2) . ?
N1 H1 0.92(2) . ?
N2 C3 1.363(3) . ?
N2 C1 1.385(2) . ?
N2 H2 0.81(3) . ?
N4 C4 1.333(2) . ?
N4 H4A 0.90(3) . ?
N4 H4B 0.87(3) . ?
N3 C4 1.332(3) . ?
N3 H3A 0.91(2) . ?
N3 H3B 0.85(3) . ?
C2 C3 1.534(3) . ?

loop_
_geom_torsion_atom_site_label_1
_geom_torsion_atom_site_label_2
_geom_torsion_atom_site_label_3
_geom_torsion_atom_site_label_4
_geom_torsion
_geom_torsion_site_symmetry_1
_geom_torsion_site_symmetry_2
_geom_torsion_site_symmetry_3
_geom_torsion_site_symmetry_4
_geom_torsion_publ_flag
C1 N1 C2 O2 179.14(19) . . . . ?
C1 N1 C2 C3 -0.4(2) . . . . ?
C2 N1 C1 O1 179.55(19) . . . . ?
C2 N1 C1 N2 0.5(2) . . . . ?
C3 N2 C1 O1 -179.4(2) . . . . ?
C3 N2 C1 N1 -0.3(2) . . . . ?
C1 N2 C3 O3 180.0(2) . . . . ?
C1 N2 C3 C2 0.1(2) . . . . ?
O2 C2 C3 O3 0.8(3) . . . . ?
N1 C2 C3 O3 -179.68(18) . . . . ?
O2 C2 C3 N2 -179.38(18) . . . . ?
N1 C2 C3 N2 0.19(19) . . . . ?
